data_4334796
loop_
_publ_author_name
'S. M. Ibrahim Al-Rafia'
'Olena Shynkaruk'
'Sean M. McDonald'
'Sean K. Liew'
'Michael J. Ferguson'
'Robert McDonald'
'Rolfe H. Herber'
'Eric Rivard'

_publ_contact_author_address
;
Department of Chemistry
University of Alberta
Edmonton
AB T6G 2G2
CANADA
;
_publ_contact_author_email ERIVARD@UALBERTA.CA
_publ_contact_author_name 'E. Rivard'
_publ_section_title
;
 Synthesis and M\"ossbauer Spectroscopy of Formal Tin(II) Dichloride and
 Dihydride Species Supported by Lewis Acids and Bases
;
_journal_name_full 'Inorganic Chemistry'
_journal_page_first 5581
_journal_page_last 5589
_journal_paper_doi 10.1021/ic4005455
_journal_volume 52
_journal_year 2013
_chemical_formula_moiety 'C32 H38 Cr N2 O5 Sn, 0.5(C6 H14)'
_chemical_formula_sum 'C35 H45 Cr N2 O5 Sn'
_chemical_formula_weight 744.42
_chemical_name_common 6
_chemical_name_systematic
; 
 ? 
;
_space_group_IT_number 14
_symmetry_cell_setting monoclinic
_symmetry_space_group_name_Hall '-P 2yn'
_symmetry_space_group_name_H-M 'P 1 21/n 1'
_atom_sites_solution_hydrogens geom
_atom_sites_solution_primary direct
_atom_sites_solution_secondary difmap
_audit_creation_method SHELXL-97
_cell_angle_alpha 90.00
_cell_angle_beta 103.0007(5)
_cell_angle_gamma 90.00
_cell_formula_units_Z 4
_cell_length_a 10.8773(5)
_cell_length_b 20.1714(9)
_cell_length_c 16.8178(7)
_cell_measurement_reflns_used 9935
_cell_measurement_temperature 173(2)
_cell_measurement_theta_max 24.76
_cell_measurement_theta_min 2.17
_cell_volume 3595.4(3)
_computing_cell_refinement 'Bruker SAINT'
_computing_data_collection 'Bruker APEX2'
_computing_data_reduction 'Bruker SAINT'
_computing_molecular_graphics 'Bruker SHELXTL'
_computing_publication_material 'Bruker SHELXTL'
_computing_structure_refinement 'SHELXL-97 (Sheldrick, 2008)'
_computing_structure_solution 'DIRDIF-2008 (Beurskens et al., 2008)'
_diffrn_ambient_temperature 173(2)
_diffrn_measured_fraction_theta_full 0.996
_diffrn_measured_fraction_theta_max 0.996
_diffrn_measurement_device_type 'Bruker APEX-II CCD'
_diffrn_measurement_method '\w scans'
_diffrn_radiation_monochromator graphite
_diffrn_radiation_source 'fine-focus sealed tube'
_diffrn_radiation_type MoK\a
_diffrn_radiation_wavelength 0.71073
_diffrn_reflns_av_R_equivalents 0.0184
_diffrn_reflns_av_sigmaI/netI 0.0150
_diffrn_reflns_limit_h_max 14
_diffrn_reflns_limit_h_min -13
_diffrn_reflns_limit_k_max 26
_diffrn_reflns_limit_k_min -26
_diffrn_reflns_limit_l_max 21
_diffrn_reflns_limit_l_min -21
_diffrn_reflns_number 31765
_diffrn_reflns_theta_full 27.55
_diffrn_reflns_theta_max 27.55
_diffrn_reflns_theta_min 1.60
_exptl_absorpt_coefficient_mu 1.037
_exptl_absorpt_correction_T_max 0.8210
_exptl_absorpt_correction_T_min 0.6033
_exptl_absorpt_correction_type integration
_exptl_absorpt_process_details 'SADABS (Sheldrick, 2008)'
_exptl_crystal_colour colourless
_exptl_crystal_density_diffrn 1.375
_exptl_crystal_description prism
_exptl_crystal_F_000 1532
_exptl_crystal_size_max 0.54
_exptl_crystal_size_mid 0.37
_exptl_crystal_size_min 0.20
_refine_diff_density_max 0.329
_refine_diff_density_min -0.459
_refine_diff_density_rms 0.051
_refine_ls_extinction_method none
_refine_ls_goodness_of_fit_ref 1.052
_refine_ls_hydrogen_treatment mixed
_refine_ls_matrix_type full
_refine_ls_number_parameters 405
_refine_ls_number_reflns 8260
_refine_ls_number_restraints 0
_refine_ls_restrained_S_all 1.052
_refine_ls_R_factor_all 0.0262
_refine_ls_R_factor_gt 0.0221
_refine_ls_shift/su_max 0.001
_refine_ls_shift/su_mean 0.000
_refine_ls_structure_factor_coef Fsqd
_refine_ls_weighting_details 'calc w=1/[\s^2^(Fo^2^)+(0.0318P)^2^+1.5971P] where P=(Fo^2^+2Fc^2^)/3'
_refine_ls_weighting_scheme calc
_refine_ls_wR_factor_gt 0.0609
_refine_ls_wR_factor_ref 0.0634
_reflns_number_gt 7417
_reflns_number_total 8260
_reflns_threshold_expression I>2\s(I)
_cod_data_source_file ic4005455_si_002_3.cif
_cod_data_source_block riv1299
_cod_original_sg_symbol_H-M 'P 21/n'
_cod_database_code 4334796

loop_
_symmetry_equiv_pos_as_xyz
'x, y, z'
'-x+1/2, y+1/2, -z+1/2'
'-x, -y, -z'
'x-1/2, -y-1/2, z-1/2'

loop_
_atom_site_label
_atom_site_type_symbol
_atom_site_fract_x
_atom_site_fract_y
_atom_site_fract_z
_atom_site_U_iso_or_equiv
_atom_site_adp_type
_atom_site_occupancy
_atom_site_symmetry_multiplicity
_atom_site_calc_flag
_atom_site_refinement_flags
Sn Sn 0.297491(10) 0.686401(6) 0.289224(7) 0.02792(4) Uani 1 1 d .
H1 H 0.270(3) 0.7524(14) 0.2369(16) 0.073(8) Uiso 1 1 d .
H2 H 0.313(2) 0.7101(13) 0.3864(15) 0.060(7) Uiso 1 1 d .
Cr Cr 0.46460(2) 0.601686(13) 0.259300(16) 0.02786(6) Uani 1 1 d .
O1 O 0.66165(13) 0.50248(7) 0.24312(11) 0.0526(4) Uani 1 1 d .
O2 O 0.65890(15) 0.69110(9) 0.36321(12) 0.0638(5) Uani 1 1 d .
O3 O 0.5093(2) 0.68444(10) 0.11910(13) 0.0821(6) Uani 1 1 d .
O4 O 0.24700(14) 0.53329(8) 0.14338(9) 0.0518(4) Uani 1 1 d .
O5 O 0.44318(14) 0.52938(7) 0.41357(8) 0.0461(3) Uani 1 1 d .
N1 N 0.04302(12) 0.60697(7) 0.30431(8) 0.0260(3) Uani 1 1 d .
N2 N -0.00107(13) 0.68009(6) 0.20934(8) 0.0266(3) Uani 1 1 d .
C1 C 0.58429(17) 0.54075(9) 0.24720(12) 0.0364(4) Uani 1 1 d .
C2 C 0.58436(17) 0.65672(10) 0.32477(12) 0.0392(4) Uani 1 1 d .
C3 C 0.4887(2) 0.65301(11) 0.17119(13) 0.0463(5) Uani 1 1 d .
C4 C 0.32917(17) 0.55766(9) 0.18817(11) 0.0347(4) Uani 1 1 d .
C5 C 0.44600(16) 0.55618(9) 0.35439(11) 0.0329(4) Uani 1 1 d .
C6 C 0.09549(14) 0.65499(8) 0.26688(9) 0.0243(3) Uani 1 1 d .
C7 C -0.08549(16) 0.60238(9) 0.27040(11) 0.0331(4) Uani 1 1 d .
H7 H -0.1432 0.5725 0.2862 0.040 Uiso 1 1 calc R
C8 C -0.11268(16) 0.64793(9) 0.21122(11) 0.0330(4) Uani 1 1 d .
H8 H -0.1933 0.6565 0.1770 0.040 Uiso 1 1 calc R
C11 C 0.10493(15) 0.56952(8) 0.37593(10) 0.0281(3) Uani 1 1 d .
C12 C 0.12989(16) 0.60216(9) 0.45159(10) 0.0318(4) Uani 1 1 d .
C13 C 0.18464(18) 0.56441(10) 0.51980(11) 0.0406(4) Uani 1 1 d .
H13 H 0.2044 0.5847 0.5721 0.049 Uiso 1 1 calc R
C14 C 0.21049(19) 0.49812(11) 0.51256(12) 0.0443(5) Uani 1 1 d .
H14 H 0.2476 0.4734 0.5599 0.053 Uiso 1 1 calc R
C15 C 0.18330(18) 0.46726(10) 0.43764(12) 0.0390(4) Uani 1 1 d .
H15 H 0.2018 0.4215 0.4341 0.047 Uiso 1 1 calc R
C16 C 0.12900(15) 0.50215(8) 0.36667(11) 0.0314(3) Uani 1 1 d .
C17 C 0.09203(17) 0.67389(9) 0.46063(11) 0.0328(4) Uani 1 1 d .
H17 H 0.0941 0.6973 0.4086 0.039 Uiso 1 1 calc R
C18 C 0.18060(19) 0.71076(11) 0.52983(12) 0.0444(5) Uani 1 1 d .
H18A H 0.1504 0.7563 0.5327 0.053 Uiso 1 1 calc R
H18B H 0.2658 0.7116 0.5196 0.053 Uiso 1 1 calc R
H18C H 0.1825 0.6881 0.5816 0.053 Uiso 1 1 calc R
C19 C -0.04311(19) 0.67755(12) 0.47235(15) 0.0494(5) Uani 1 1 d .
H19A H -0.0998 0.6547 0.4272 0.059 Uiso 1 1 calc R
H19B H -0.0686 0.7241 0.4734 0.059 Uiso 1 1 calc R
H19C H -0.0475 0.6563 0.5240 0.059 Uiso 1 1 calc R
C20 C 0.09601(17) 0.46653(9) 0.28513(11) 0.0344(4) Uani 1 1 d .
H20 H 0.0795 0.5007 0.2409 0.041 Uiso 1 1 calc R
C21 C 0.20186(19) 0.42156(10) 0.27125(13) 0.0443(5) Uani 1 1 d .
H21A H 0.1754 0.3994 0.2183 0.053 Uiso 1 1 calc R
H21B H 0.2207 0.3882 0.3146 0.053 Uiso 1 1 calc R
H21C H 0.2775 0.4482 0.2719 0.053 Uiso 1 1 calc R
C22 C -0.02458(19) 0.42516(11) 0.27829(14) 0.0484(5) Uani 1 1 d .
H22A H -0.0432 0.4014 0.2261 0.058 Uiso 1 1 calc R
H22B H -0.0952 0.4545 0.2811 0.058 Uiso 1 1 calc R
H22C H -0.0123 0.3932 0.3233 0.058 Uiso 1 1 calc R
C31 C 0.00418(15) 0.74078(8) 0.16415(10) 0.0289(3) Uani 1 1 d .
C32 C -0.02302(16) 0.79963(8) 0.20039(11) 0.0309(3) Uani 1 1 d .
C33 C -0.01867(17) 0.85804(9) 0.15661(11) 0.0371(4) Uani 1 1 d .
H33 H -0.0375 0.8991 0.1789 0.045 Uiso 1 1 calc R
C34 C 0.01242(18) 0.85715(10) 0.08185(12) 0.0402(4) Uani 1 1 d .
H34 H 0.0156 0.8975 0.0532 0.048 Uiso 1 1 calc R
C35 C 0.03916(18) 0.79792(10) 0.04815(12) 0.0398(4) Uani 1 1 d .
H35 H 0.0605 0.7982 -0.0036 0.048 Uiso 1 1 calc R
C36 C 0.03566(16) 0.73792(9) 0.08801(10) 0.0337(4) Uani 1 1 d .
C37 C -0.05444(18) 0.80185(9) 0.28383(11) 0.0360(4) Uani 1 1 d .
H37 H -0.0492 0.7555 0.3055 0.043 Uiso 1 1 calc R
C38 C 0.0413(2) 0.84369(12) 0.34353(13) 0.0518(5) Uani 1 1 d .
H38A H 0.0180 0.8448 0.3965 0.062 Uiso 1 1 calc R
H38B H 0.0418 0.8889 0.3223 0.062 Uiso 1 1 calc R
H38C H 0.1255 0.8242 0.3501 0.062 Uiso 1 1 calc R
C39 C -0.1890(2) 0.82668(12) 0.27837(14) 0.0490(5) Uani 1 1 d .
H39A H -0.2064 0.8275 0.3331 0.059 Uiso 1 1 calc R
H39B H -0.2489 0.7969 0.2433 0.059 Uiso 1 1 calc R
H39C H -0.1979 0.8715 0.2552 0.059 Uiso 1 1 calc R
C40 C 0.0635(2) 0.67320(11) 0.04995(12) 0.0454(5) Uani 1 1 d .
H40 H 0.0772 0.6384 0.0934 0.054 Uiso 1 1 calc R
C41 C 0.1833(3) 0.67797(16) 0.0176(2) 0.0832(10) Uani 1 1 d .
H41A H 0.2542 0.6909 0.0620 0.100 Uiso 1 1 calc R
H41B H 0.1718 0.7113 -0.0259 0.100 Uiso 1 1 calc R
H41C H 0.2011 0.6348 -0.0042 0.100 Uiso 1 1 calc R
C42 C -0.0489(3) 0.65207(15) -0.01691(19) 0.0888(11) Uani 1 1 d .
H42A H -0.0292 0.6103 -0.0411 0.107 Uiso 1 1 calc R
H42B H -0.0668 0.6864 -0.0592 0.107 Uiso 1 1 calc R
H42C H -0.1228 0.6459 0.0065 0.107 Uiso 1 1 calc R
C1S C 0.5627(3) 0.48609(13) 0.01619(16) 0.0690(7) Uani 1 1 d .
H1SA H 0.5813 0.4534 -0.0234 0.083 Uiso 1 1 calc R
H1SB H 0.5618 0.4621 0.0674 0.083 Uiso 1 1 calc R
C2S C 0.6655(3) 0.53573(15) 0.03298(18) 0.0750(8) Uani 1 1 d .
H2SA H 0.6473 0.5687 0.0725 0.090 Uiso 1 1 calc R
H2SB H 0.6676 0.5595 -0.0182 0.090 Uiso 1 1 calc R
C3S C 0.7943(4) 0.5048(2) 0.0672(2) 0.1171(14) Uani 1 1 d .
H3SA H 0.8591 0.5395 0.0758 0.140 Uiso 1 1 calc R
H3SB H 0.8127 0.4720 0.0285 0.140 Uiso 1 1 calc R
H3SC H 0.7941 0.4831 0.1193 0.140 Uiso 1 1 calc R

loop_
_atom_site_aniso_label
_atom_site_aniso_U_11
_atom_site_aniso_U_22
_atom_site_aniso_U_33
_atom_site_aniso_U_23
_atom_site_aniso_U_13
_atom_site_aniso_U_12
Sn 0.02093(6) 0.02673(7) 0.03539(7) -0.00089(4) 0.00482(4) -0.00045(4)
Cr 0.02179(13) 0.02937(14) 0.03289(14) 0.00126(10) 0.00712(10) 0.00016(10)
O1 0.0346(7) 0.0422(8) 0.0833(11) -0.0067(7) 0.0180(7) 0.0073(6)
O2 0.0388(8) 0.0728(12) 0.0778(12) -0.0290(9) 0.0089(8) -0.0168(8)
O3 0.0912(15) 0.0853(15) 0.0795(13) 0.0356(11) 0.0401(12) -0.0079(11)
O4 0.0464(8) 0.0621(10) 0.0418(8) -0.0019(7) -0.0005(6) -0.0141(7)
O5 0.0469(8) 0.0504(8) 0.0386(7) 0.0118(6) 0.0048(6) -0.0019(6)
N1 0.0217(6) 0.0246(6) 0.0294(6) 0.0018(5) 0.0010(5) -0.0007(5)
N2 0.0239(7) 0.0249(7) 0.0287(7) 0.0011(5) 0.0006(5) 0.0017(5)
C1 0.0281(9) 0.0361(9) 0.0454(10) -0.0027(8) 0.0088(7) -0.0039(7)
C2 0.0274(9) 0.0427(10) 0.0491(10) -0.0059(9) 0.0117(8) 0.0001(8)
C3 0.0429(11) 0.0481(12) 0.0519(12) 0.0057(10) 0.0188(9) -0.0021(9)
C4 0.0331(9) 0.0374(9) 0.0340(9) 0.0032(7) 0.0088(7) 0.0001(7)
C5 0.0241(8) 0.0336(9) 0.0388(9) -0.0013(7) 0.0023(7) 0.0001(7)
C6 0.0223(7) 0.0237(7) 0.0259(7) -0.0013(6) 0.0030(6) 0.0019(6)
C7 0.0220(8) 0.0329(9) 0.0409(9) 0.0019(7) 0.0001(7) -0.0041(7)
C8 0.0228(8) 0.0340(9) 0.0375(9) 0.0011(7) -0.0033(6) -0.0019(7)
C11 0.0204(7) 0.0296(8) 0.0330(8) 0.0069(6) 0.0029(6) -0.0015(6)
C12 0.0243(8) 0.0367(9) 0.0335(8) 0.0048(7) 0.0048(6) -0.0020(7)
C13 0.0369(10) 0.0504(12) 0.0323(9) 0.0081(8) 0.0032(7) -0.0021(8)
C14 0.0411(11) 0.0478(11) 0.0406(10) 0.0195(9) 0.0021(8) 0.0025(9)
C15 0.0353(9) 0.0319(9) 0.0485(10) 0.0141(8) 0.0065(8) 0.0011(7)
C16 0.0243(8) 0.0289(8) 0.0399(9) 0.0072(7) 0.0054(7) -0.0015(6)
C17 0.0284(9) 0.0390(9) 0.0300(8) -0.0010(7) 0.0043(7) 0.0008(7)
C18 0.0370(10) 0.0513(12) 0.0416(10) -0.0129(9) 0.0017(8) 0.0023(9)
C19 0.0326(10) 0.0558(13) 0.0602(13) -0.0029(10) 0.0113(9) 0.0023(9)
C20 0.0315(9) 0.0269(8) 0.0434(9) 0.0037(7) 0.0053(7) 0.0000(7)
C21 0.0409(11) 0.0346(10) 0.0558(12) -0.0007(9) 0.0076(9) 0.0046(8)
C22 0.0390(11) 0.0412(11) 0.0607(13) -0.0042(9) 0.0024(9) -0.0095(9)
C31 0.0235(8) 0.0285(8) 0.0311(8) 0.0063(6) -0.0014(6) 0.0025(6)
C32 0.0257(8) 0.0285(8) 0.0345(8) 0.0023(7) -0.0018(6) 0.0012(6)
C33 0.0351(9) 0.0281(9) 0.0429(10) 0.0036(7) -0.0021(7) 0.0000(7)
C34 0.0386(10) 0.0341(10) 0.0438(10) 0.0114(8) 0.0002(8) -0.0053(8)
C35 0.0355(10) 0.0480(11) 0.0343(9) 0.0109(8) 0.0044(7) 0.0002(8)
C36 0.0284(8) 0.0382(9) 0.0321(8) 0.0041(7) 0.0014(7) 0.0051(7)
C37 0.0390(10) 0.0307(9) 0.0370(9) 0.0008(7) 0.0057(8) 0.0055(7)
C38 0.0529(13) 0.0551(13) 0.0438(11) -0.0135(10) 0.0033(9) -0.0002(10)
C39 0.0417(11) 0.0517(13) 0.0561(13) 0.0069(10) 0.0166(10) 0.0092(9)
C40 0.0561(13) 0.0441(11) 0.0357(10) 0.0056(8) 0.0100(9) 0.0178(10)
C41 0.095(2) 0.081(2) 0.090(2) 0.0185(16) 0.0559(19) 0.0377(17)
C42 0.102(2) 0.0644(18) 0.081(2) -0.0337(16) -0.0190(17) 0.0214(17)
C1S 0.096(2) 0.0549(15) 0.0547(14) 0.0007(11) 0.0146(14) -0.0036(14)
C2S 0.095(2) 0.0684(18) 0.0606(16) -0.0056(13) 0.0146(15) -0.0018(16)
C3S 0.160(4) 0.102(3) 0.084(2) -0.018(2) 0.016(3) 0.014(3)

loop_
_atom_type_symbol
_atom_type_description
_atom_type_scat_dispersion_real
_atom_type_scat_dispersion_imag
_atom_type_scat_source
C C 0.0033 0.0016 'International Tables Vol C Tables 4.2.6.8 and 6.1.1.4'
H H 0.0000 0.0000 'International Tables Vol C Tables 4.2.6.8 and 6.1.1.4'
N N 0.0061 0.0033 'International Tables Vol C Tables 4.2.6.8 and 6.1.1.4'
O O 0.0106 0.0060 'International Tables Vol C Tables 4.2.6.8 and 6.1.1.4'
Cr Cr 0.3209 0.6236 'International Tables Vol C Tables 4.2.6.8 and 6.1.1.4'
Sn Sn -0.6537 1.4246 'International Tables Vol C Tables 4.2.6.8 and 6.1.1.4'

loop_
_geom_angle_atom_site_label_1
_geom_angle_atom_site_label_2
_geom_angle_atom_site_label_3
_geom_angle
_geom_angle_site_symmetry_1
C6 Sn Cr 118.69(4) .
C6 Sn H1 95.1(10) .
Cr Sn H1 119.5(9) .
C6 Sn H2 97.1(9) .
Cr Sn H2 116.9(9) .
H1 Sn H2 105.4(13) .
C1 Cr C2 92.60(8) .
C1 Cr C3 93.07(9) .
C2 Cr C3 86.26(9) .
C1 Cr C5 88.98(8) .
C2 Cr C5 89.03(8) .
C3 Cr C5 174.95(9) .
C1 Cr C4 94.95(8) .
C2 Cr C4 171.41(8) .
C3 Cr C4 89.25(9) .
C5 Cr C4 95.18(7) .
C1 Cr Sn 175.36(6) .
C2 Cr Sn 85.49(6) .
C3 Cr Sn 91.03(7) .
C5 Cr Sn 86.76(5) .
C4 Cr Sn 87.28(6) .
C6 N1 C7 110.39(13) .
C6 N1 C11 126.45(13) .
C7 N1 C11 122.81(14) .
C6 N2 C8 110.58(13) .
C6 N2 C31 125.04(14) .
C8 N2 C31 123.15(13) .
O1 C1 Cr 177.09(18) .
O2 C2 Cr 178.2(2) .
O3 C3 Cr 176.8(2) .
O4 C4 Cr 177.30(17) .
O5 C5 Cr 175.46(15) .
N1 C6 N2 105.06(13) .
N1 C6 Sn 128.88(11) .
N2 C6 Sn 126.04(11) .
C8 C7 N1 107.05(15) .
C7 C8 N2 106.91(14) .
C16 C11 C12 123.61(15) .
C16 C11 N1 118.44(15) .
C12 C11 N1 117.82(15) .
C13 C12 C11 116.71(17) .
C13 C12 C17 120.83(17) .
C11 C12 C17 122.35(15) .
C14 C13 C12 121.03(18) .
C15 C14 C13 120.92(17) .
C14 C15 C16 121.11(18) .
C15 C16 C11 116.61(17) .
C15 C16 C20 120.13(16) .
C11 C16 C20 123.24(15) .
C12 C17 C18 113.63(15) .
C12 C17 C19 110.41(16) .
C18 C17 C19 109.78(16) .
C16 C20 C21 112.75(15) .
C16 C20 C22 110.43(16) .
C21 C20 C22 109.07(16) .
C32 C31 C36 123.65(16) .
C32 C31 N2 116.89(15) .
C36 C31 N2 119.47(15) .
C33 C32 C31 116.86(17) .
C33 C32 C37 120.28(16) .
C31 C32 C37 122.86(15) .
C34 C33 C32 121.09(18) .
C33 C34 C35 120.32(17) .
C34 C35 C36 121.67(18) .
C35 C36 C31 116.42(17) .
C35 C36 C40 121.19(17) .
C31 C36 C40 122.39(16) .
C32 C37 C38 111.22(17) .
C32 C37 C39 111.44(16) .
C38 C37 C39 111.11(17) .
C36 C40 C42 110.48(18) .
C36 C40 C41 111.4(2) .
C42 C40 C41 111.2(2) .
C1S C1S C2S 114.4(3) 3_665
C1S C2S C3S 112.7(3) .

loop_
_geom_bond_atom_site_label_1
_geom_bond_atom_site_label_2
_geom_bond_distance
_geom_bond_site_symmetry_2
Sn C6 2.2358(15) .
Sn Cr 2.6247(3) .
Sn H1 1.59(3) .
Sn H2 1.67(2) .
Cr C1 1.8347(19) .
Cr C2 1.870(2) .
Cr C3 1.874(2) .
Cr C5 1.8939(19) .
Cr C4 1.8965(19) .
O1 C1 1.155(2) .
O2 C2 1.149(2) .
O3 C3 1.144(3) .
O4 C4 1.142(2) .
O5 C5 1.139(2) .
N1 C6 1.350(2) .
N1 C7 1.389(2) .
N1 C11 1.453(2) .
N2 C6 1.356(2) .
N2 C8 1.383(2) .
N2 C31 1.449(2) .
C7 C8 1.338(2) .
C11 C16 1.399(2) .
C11 C12 1.404(2) .
C12 C13 1.394(2) .
C12 C17 1.521(3) .
C13 C14 1.377(3) .
C14 C15 1.377(3) .
C15 C16 1.397(2) .
C16 C20 1.518(3) .
C17 C18 1.527(2) .
C17 C19 1.528(3) .
C20 C21 1.524(3) .
C20 C22 1.537(3) .
C31 C32 1.396(2) .
C31 C36 1.399(2) .
C32 C33 1.396(2) .
C32 C37 1.518(3) .
C33 C34 1.374(3) .
C34 C35 1.381(3) .
C35 C36 1.388(3) .
C36 C40 1.514(3) .
C37 C38 1.528(3) .
C37 C39 1.530(3) .
C40 C42 1.523(3) .
C40 C41 1.525(4) .
C1S C1S 1.462(6) 3_665
C1S C2S 1.480(4) .
C2S C3S 1.524(5) .

loop_
_geom_torsion_atom_site_label_1
_geom_torsion_atom_site_label_2
_geom_torsion_atom_site_label_3
_geom_torsion_atom_site_label_4
_geom_torsion
_geom_torsion_site_symmetry_1
C6 Sn Cr C1 -96.5(7) .
C6 Sn Cr C2 -162.29(8) .
C6 Sn Cr C3 111.54(8) .
C6 Sn Cr C5 -73.01(7) .
C6 Sn Cr C4 22.34(7) .
C2 Cr C1 O1 48(3) .
C3 Cr C1 O1 135(3) .
C5 Cr C1 O1 -41(3) .
C4 Cr C1 O1 -136(3) .
Sn Cr C1 O1 -17(4) .
C1 Cr C2 O2 77(6) .
C3 Cr C2 O2 -16(6) .
C5 Cr C2 O2 166(6) .
C4 Cr C2 O2 -75(6) .
Sn Cr C2 O2 -107(6) .
C1 Cr C3 O3 -53(4) .
C2 Cr C3 O3 39(4) .
C5 Cr C3 O3 60(4) .
C4 Cr C3 O3 -148(4) .
Sn Cr C3 O3 124(4) .
C1 Cr C4 O4 -118(4) .
C2 Cr C4 O4 34(4) .
C3 Cr C4 O4 -25(4) .
C5 Cr C4 O4 153(4) .
Sn Cr C4 O4 66(4) .
C1 Cr C5 O5 56(2) .
C2 Cr C5 O5 -36(2) .
C3 Cr C5 O5 -58(3) .
C4 Cr C5 O5 151(2) .
Sn Cr C5 O5 -122(2) .
C7 N1 C6 N2 -0.17(18) .
C11 N1 C6 N2 -173.50(14) .
C7 N1 C6 Sn -178.37(12) .
C11 N1 C6 Sn 8.3(2) .
C8 N2 C6 N1 0.12(18) .
C31 N2 C6 N1 167.72(14) .
C8 N2 C6 Sn 178.39(11) .
C31 N2 C6 Sn -14.0(2) .
Cr Sn C6 N1 64.38(15) .
Cr Sn C6 N2 -113.47(13) .
C6 N1 C7 C8 0.2(2) .
C11 N1 C7 C8 173.78(15) .
N1 C7 C8 N2 -0.1(2) .
C6 N2 C8 C7 0.0(2) .
C31 N2 C8 C7 -167.91(15) .
C6 N1 C11 C16 -110.93(18) .
C7 N1 C11 C16 76.5(2) .
C6 N1 C11 C12 73.1(2) .
C7 N1 C11 C12 -99.46(19) .
C16 C11 C12 C13 1.7(3) .
N1 C11 C12 C13 177.45(15) .
C16 C11 C12 C17 -174.45(16) .
N1 C11 C12 C17 1.3(2) .
C11 C12 C13 C14 -1.1(3) .
C17 C12 C13 C14 175.14(18) .
C12 C13 C14 C15 0.2(3) .
C13 C14 C15 C16 0.2(3) .
C14 C15 C16 C11 0.4(3) .
C14 C15 C16 C20 -178.03(17) .
C12 C11 C16 C15 -1.4(2) .
N1 C11 C16 C15 -177.10(15) .
C12 C11 C16 C20 177.01(16) .
N1 C11 C16 C20 1.3(2) .
C13 C12 C17 C18 34.8(2) .
C11 C12 C17 C18 -149.24(17) .
C13 C12 C17 C19 -89.1(2) .
C11 C12 C17 C19 86.9(2) .
C15 C16 C20 C21 -46.2(2) .
C11 C16 C20 C21 135.45(18) .
C15 C16 C20 C22 76.1(2) .
C11 C16 C20 C22 -102.25(19) .
C6 N2 C31 C32 -86.3(2) .
C8 N2 C31 C32 79.8(2) .
C6 N2 C31 C36 93.7(2) .
C8 N2 C31 C36 -100.23(19) .
C36 C31 C32 C33 0.4(2) .
N2 C31 C32 C33 -179.63(14) .
C36 C31 C32 C37 -178.74(16) .
N2 C31 C32 C37 1.2(2) .
C31 C32 C33 C34 -0.7(3) .
C37 C32 C33 C34 178.49(17) .
C32 C33 C34 C35 0.5(3) .
C33 C34 C35 C36 0.0(3) .
C34 C35 C36 C31 -0.3(3) .
C34 C35 C36 C40 179.18(19) .
C32 C31 C36 C35 0.0(3) .
N2 C31 C36 C35 -179.89(15) .
C32 C31 C36 C40 -179.40(17) .
N2 C31 C36 C40 0.7(2) .
C33 C32 C37 C38 -60.1(2) .
C31 C32 C37 C38 119.03(19) .
C33 C32 C37 C39 64.5(2) .
C31 C32 C37 C39 -116.39(19) .
C35 C36 C40 C42 -76.3(3) .
C31 C36 C40 C42 103.1(2) .
C35 C36 C40 C41 47.8(3) .
C31 C36 C40 C41 -132.8(2) .
C1S C1S C2S C3S 179.6(3) 3_665
